data_1536405
loop_
_publ_author_name
'Palkina, K.K.'
'Neels, E.'
'Maksimova, S.I.'
'Chibiskova, N.T.'
'Valis, B.'

_publ_section_title
;
 The structure of sodium and yttrium biureto(oxo, tio) phosphates
;
_journal_name_full 'Izvestiya Akademii Nauk SSSR, Neorganicheskie Materialy'
_journal_page_first 340
_journal_page_last 346
_journal_volume 27
_journal_year 1991
_chemical_formula_sum 'C6 H33 N9 O18 P3 S6 Y'
_chemical_name_systematic 'Y (P S2 (N H)3 (C O)2)3 (H2 O)12'
_space_group_IT_number 2
_symmetry_space_group_name_Hall '-P 1'
_symmetry_space_group_name_H-M 'P -1'
_cell_angle_alpha 84.88
_cell_angle_beta 78.23
_cell_angle_gamma 65.09
_cell_formula_units_Z 2
_cell_length_a 10.54
_cell_length_b 11.156
_cell_length_c 16.199
_cell_volume 1691.215
_citation_journal_id_ASTM IVNMAW
_cod_data_source_file Palkina_IVNMAW_1991_1103.cif
_cod_data_source_block C6H33N9O18P3S6Y1
_cod_original_formula_sum 'C6 H33 N9 O18 P3 S6 Y1'
_cod_database_code 1536405

loop_
_symmetry_equiv_pos_as_xyz
x,y,z
-x,-y,-z

loop_
_atom_site_label
_atom_site_type_symbol
_atom_site_fract_x
_atom_site_fract_y
_atom_site_fract_z
_atom_site_occupancy
_atom_site_U_iso_or_equiv
H17 H+1 0.92 0.31 0.35 1 0.0
N5 N-3 0.8183 0.6428 0.4946 1 0.0
Y1 Y+3 0.01207 0.09781 0.24487 1 0.0
H10 H+1 0.82 0.28 0.26 1 0.0
N2 N-3 0.2578 0.4649 0.2531 1 0.0
S2 S-2 0.4999 0.4908 0.3076 1 0.0
P1 P+5 0.3911 0.5173 0.2183 1 0.0
H30 H+1 0.86 0.83 0.07 1 0.0
N8 N-3 0.6803 0.6176 0.0307 1 0.0
O14 O-2 0.1494 0.8133 0.4653 1 0.0
S4 S-2 0.2731 0.074 0.4668 1 0.0
O8 O-2 0.2511 0.0086 0.2526 1 0.0
O3 O-2 0.5824 0.332 0.4906 1 0.0
N4 N-3 0.4482 0.2177 0.4922 1 0.0
C6 C+4 0.197 0.4583 0.0211 1 0.0
H23 H+1 0.17 0.75 0.42 1 0.0
C5 C+4 0.1783 0.2632 0.0981 1 0.0
C2 C+4 0.1214 0.5396 0.2866 1 0.0
O11 O-2 0.0262 0.2493 0.3356 1 0.0
O16 O-2 0.3698 0.1825 0.2744 1 0.0
O10 O-2 -0.0175 0.0292 0.3865 1 0.0
H9 H+1 0.8 0.39 0.22 1 0.0
C4 C+4 0.7914 0.5333 0.4962 1 0.0
N3 N-3 0.0732 0.6755 0.2863 1 0.0
H2 H+1 0.29 0.36 0.25 1 0.0
H28 H+1 0.39 0.18 0.33 1 0.0
H4 H+1 0.54 0.15 0.48 1 0.0
H5 H+1 0.08 0.36 0.5 1 0.0
H27 H+1 0.48 0.14 0.25 1 0.0
O13 O-2 0.4228 0.7999 0.3304 1 0.0
H11 H+1 0.19 0.06 0.28 1 0.0
S6 S-2 0.4033 0.8532 0.0434 1 0.0
C3 C+4 0.4649 0.3317 0.4971 1 0.0
H6 H+1 0.64 0.47 0.49 1 0.0
O7 O-2 0.8241 0.3011 0.22 1 0.0
O12 O-2 0.0128 0.0426 0.1086 1 0.0
H20 H+1 0.01 0.09 0.06 1 0.0
H29 H+1 0.02 0.73 0.05 1 0.0
H12 H+1 0.31 0.93 0.29 1 0.0
N7 N-3 0.3049 0.18 0.0527 1 0.0
O15 O-2 0.8657 0.5347 0.1931 1 0.0
H8 H+1 0.05 0.45 0.11 1 0.0
H15 H+1 0.04 0.94 0.41 1 0.0
O18 O-2 0.6197 0.1374 0.1635 1 0.0
O17 O-2 0.9761 0.8354 0.0474 1 0.0
H3 H+1 0.97 0.73 0.31 1 0.0
H26 H+1 0.91 0.56 0.23 1 0.0
H25 H+1 0.78 0.58 0.17 1 0.0
H22 H+1 0.5 0.78 0.26 1 0.0
H14 H+1 0.78 0 0.32 1 0.0
H16 H+1 0.92 0 0.36 1 0.0
S3 S-2 0.7252 0.8219 0.3456 1 0.0
H19 H+1 0.06 0.96 0.09 1 0.0
N6 N-3 0.6557 0.5512 0.4892 1 0.0
P3 P+5 0.6074 0.7832 0.0411 1 0.0
N9 N-3 0.1266 0.3959 0.0785 1 0.0
H13 H+1 0.72 0.08 0.24 1 0.0
O5 O-2 0.109 0.2231 0.1545 1 0.0
O4 O-2 0.8836 0.4207 0.5029 1 0.0
O9 O-2 0.7919 0.0766 0.2758 1 0.0
H1 H+1 0.35 0.72 0.15 1 0.0
H21 H+1 0.44 0.72 0.32 1 0.0
S5 S-2 0.6668 0.8325 0.1355 1 0.0
S1 S-2 0.4917 0.4447 0.1077 1 0.0
H7 H+1 0.36 0.08 0.07 1 0.0
H31 H+1 0.6 0.22 0.14 1 0.0
N1 N-3 0.2853 0.6811 0.2067 1 0.0
H24 H+1 0.25 0.78 0.46 1 0.0
C1 C+4 0.1477 0.7452 0.2444 1 0.0
O2 O-2 0.0354 0.4922 0.3163 1 0.0
H18 H+1 0.08 0.31 0.32 1 0.0
O1 O-2 0.0835 0.8685 0.2413 1 0.0
O6 O-2 0.1453 0.5791 0.0197 1 0.0
P2 P+5 0.7075 0.7969 0.4686 1 0.0
